data_7251431
loop_
_publ_author_name
'Peloquin, Andrew J.'
'Pelendage, Lahiruni'
'Alapati, Srikar'
'Hanks, Timothy'
'McMillen, Colin'
'Pennington, William'

_publ_section_title
;
 When Halogen Bonding Isn't Enough: Solvation Behavior in Cocrystals of
 Benzyltrimethylammonium Halides and 1,4-Diiodotetrafluorobenzene
;
_journal_name_full CrystEngComm
_journal_paper_doi 10.1039/D5CE00832H
_journal_year 2025
_chemical_formula_moiety '2(C3 F2 I), Br, C3 H6 O, C10 H16 N'
_chemical_formula_sum 'C19 H22 Br F4 I2 N O'
_chemical_formula_weight 690.099
_space_group_crystal_system monoclinic
_space_group_IT_number 14
_space_group_name_Hall '-P 2ybc'
_space_group_name_H-M_alt 'P 1 21/c 1'
_symmetry_Int_Tables_number 14
_audit_creation_date 2024-03-09
_audit_creation_method
;
Olex2 1.5
(compiled 2024.02.16 svn.r378c4104 for OlexSys, GUI svn.r6928)
;
_audit_update_record
;
2025-07-29 deposited with the CCDC.	2025-11-24 downloaded from the CCDC.
;
_cell_angle_alpha 90
_cell_angle_beta 101.397(2)
_cell_angle_gamma 90
_cell_formula_units_Z 4
_cell_length_a 7.4179(5)
_cell_length_b 17.5166(12)
_cell_length_c 18.5531(13)
_cell_measurement_reflns_used 73186
_cell_measurement_temperature 100(2)
_cell_measurement_theta_max 25.68
_cell_measurement_theta_min 3.43
_cell_volume 2363.2(3)
_computing_cell_refinement 'Bruker SAINT'
_computing_data_collection 'Bruker APEX3'
_computing_data_reduction 'Bruker SAINT'
_computing_molecular_graphics 'Olex2 1.5 (Dolomanov et al., 2009)'
_computing_publication_material 'Olex2 1.5 (Dolomanov et al., 2009)'
_computing_structure_refinement 'SHELXL-2016/6 (Sheldrick, 2016)'
_computing_structure_solution 'SHELXT 2014/5 (Sheldrick, 2014)'
_diffrn_ambient_temperature 100.00
_diffrn_measured_fraction_theta_full 0.9956
_diffrn_measured_fraction_theta_max 0.9958
_diffrn_measurement_device_type 'D8 Quest definition'
_diffrn_measurement_method '\f and \w scans'
_diffrn_radiation_type MoK\a
_diffrn_radiation_wavelength 0.71073
_diffrn_reflns_av_R_equivalents 0.0442
_diffrn_reflns_av_unetI/netI 0.0187
_diffrn_reflns_Laue_measured_fraction_full 0.9956
_diffrn_reflns_Laue_measured_fraction_max 0.9958
_diffrn_reflns_limit_h_max 9
_diffrn_reflns_limit_h_min -9
_diffrn_reflns_limit_k_max 21
_diffrn_reflns_limit_k_min -21
_diffrn_reflns_limit_l_max 22
_diffrn_reflns_limit_l_min -22
_diffrn_reflns_number 73186
_diffrn_reflns_point_group_measured_fraction_full 0.9956
_diffrn_reflns_point_group_measured_fraction_max 0.9958
_diffrn_reflns_theta_full 25.2417
_diffrn_reflns_theta_max 25.68
_diffrn_reflns_theta_min 3.43
_diffrn_source 'fine focus sealed tube'
_diffrn_source_current 1.4
_diffrn_source_power 0.07
_diffrn_source_voltage 50.0
_exptl_absorpt_coefficient_mu 4.392
_exptl_absorpt_correction_T_max 0.7453
_exptl_absorpt_correction_T_min 0.6390
_exptl_absorpt_correction_type multi-scan
_exptl_absorpt_process_details 'Bruker, SADABS'
_exptl_crystal_colour colourless
_exptl_crystal_colour_primary colourless
_exptl_crystal_density_diffrn 1.940
_exptl_crystal_density_meas ?
_exptl_crystal_density_method 'not measured'
_exptl_crystal_description column
_exptl_crystal_F_000 1308.824
_exptl_crystal_size_max 0.237
_exptl_crystal_size_mid 0.041
_exptl_crystal_size_min 0.024
_exptl_transmission_factor_max 'not measured'
_exptl_transmission_factor_min 'not measured'
_refine_diff_density_max 0.8562
_refine_diff_density_min -0.4853
_refine_diff_density_rms 0.1223
_refine_ls_d_res_high 0.8200
_refine_ls_d_res_low 5.9457
_refine_ls_goodness_of_fit_ref 1.0470
_refine_ls_hydrogen_treatment mixed
_refine_ls_matrix_type full
_refine_ls_number_constraints 33
_refine_ls_number_parameters 258
_refine_ls_number_reflns 4452
_refine_ls_number_restraints 0
_refine_ls_restrained_S_all 1.0470
_refine_ls_R_factor_all 0.0259
_refine_ls_R_factor_gt 0.0206
_refine_ls_shift/su_max 0.0003
_refine_ls_shift/su_mean 0.0000
_refine_ls_structure_factor_coef Fsqd
_refine_ls_weighting_details 'w=1/[\s^2^(Fo^2^)+(0.0325P)^2^+0.7338P] where P=(Fo^2^+2Fc^2^)/3'
_refine_ls_weighting_scheme calc
_refine_ls_wR_factor_gt 0.0495
_refine_ls_wR_factor_ref 0.0525
_reflns_Friedel_coverage 0.0
_reflns_limit_h_max 8
_reflns_limit_h_min -9
_reflns_limit_k_max 21
_reflns_limit_k_min 0
_reflns_limit_l_max 22
_reflns_limit_l_min 0
_reflns_number_gt 3952
_reflns_number_total 4452
_reflns_threshold_expression I>=2u(I)
_cod_data_source_file d5ce00832h2.cif
_cod_data_source_block NMe3BzBr_pF4DIB_acetone
_cod_depositor_comments
;
The following automatic conversions were performed:

data item '_exptl_crystal_density_meas' value 'not measured' was
changed to '?' -- the value is perceived as not measured.

Automatic conversion script
Id: cif_fix_values 8170 2020-07-09 18:12:32Z antanas 
;
_cod_database_code 7251431
_olex2_refinement_description
;
1.a Secondary CH2 refined with riding coordinates:
 C1(H1a,H1b)
1.b Aromatic/amide H refined with riding coordinates:
 C3(H3), C4(H4), C5(H5), C6(H6), C7(H7)
1.c Idealised Me refined as rotating group:
 C17(H17a,H17b,H17c), C19(H19a,H19b,H19c), C8(H8a,H8b,H8c), C9(H9a,H9b,H9c),
 C10(H10a,H10b,H10c)
;
_olex2_submission_special_instructions 'No special instructions were received'

loop_
_space_group_symop_id
_space_group_symop_operation_xyz
1 x,y,z
2 -x,y+1/2,-z+1/2
3 -x,-y,-z
4 x,-y-1/2,z-1/2

loop_
_atom_site_label
_atom_site_type_symbol
_atom_site_fract_x
_atom_site_fract_y
_atom_site_fract_z
_atom_site_U_iso_or_equiv
_atom_site_adp_type
_atom_site_occupancy
_atom_site_refinement_flags_posn
I1 I 0.28513(2) 0.157005(9) 0.401632(9) 0.02091(6) Uani 1.000000 .
F1 F 0.4354(2) 0.12739(8) 0.57412(8) 0.0258(4) Uani 1.000000 .
F2 F 0.5945(2) 0.00738(9) 0.64863(8) 0.0257(4) Uani 1.000000 .
C11 C 0.4152(3) 0.06332(14) 0.46067(14) 0.0171(6) Uani 1.000000 .
C12 C 0.4665(4) 0.06472(14) 0.53629(14) 0.0179(6) Uani 1.000000 .
C13 C 0.5491(4) 0.00289(15) 0.57463(14) 0.0187(6) Uani 1.000000 .
I2 I 1.05512(2) 0.096584(9) 0.668328(9) 0.01863(6) Uani 1.000000 .
F3 F 0.8537(2) 0.14134(8) 0.50525(8) 0.0239(4) Uani 1.000000 .
F4 F 0.8090(2) 0.06839(8) 0.37717(8) 0.0237(3) Uani 1.000000 .
C14 C 1.0223(4) 0.03838(14) 0.56791(14) 0.0186(6) Uani 1.000000 .
C15 C 0.9266(3) 0.07117(14) 0.50370(14) 0.0178(6) Uani 1.000000 .
C16 C 0.9058(3) 0.03365(15) 0.43744(14) 0.0177(6) Uani 1.000000 .
Br1 Br 0.09955(4) 0.301343(14) 0.312277(14) 0.01947(7) Uani 1.000000 .
O1 O 0.2796(3) 0.59900(12) 0.41817(12) 0.0342(5) Uani 1.000000 .
C17 C 0.2937(5) 0.72493(17) 0.37246(19) 0.0403(8) Uani 1.000000 .
H17a H 0.309(3) 0.73929(19) 0.4244(2) 0.0605(12) Uiso 1.000000 GR
H17b H 0.3999(18) 0.7429(2) 0.3530(11) 0.0605(12) Uiso 1.000000 GR
H17c H 0.1813(13) 0.74830(18) 0.3446(10) 0.0605(12) Uiso 1.000000 GR
C18 C 0.2799(4) 0.63964(17) 0.36543(16) 0.0267(7) Uani 1.000000 .
C19 C 0.2673(5) 0.60825(19) 0.28979(17) 0.0375(8) Uani 1.000000 .
H19a H 0.3827(12) 0.6181(11) 0.2732(5) 0.0563(12) Uiso 1.000000 GR
H19b H 0.245(3) 0.5531(3) 0.2903(3) 0.0563(12) Uiso 1.000000 GR
H19c H 0.1655(19) 0.6329(9) 0.2562(3) 0.0563(12) Uiso 1.000000 GR
N1 N 0.6407(3) 0.39534(12) 0.37466(12) 0.0195(5) Uani 1.000000 .
C1 C 0.8196(3) 0.43784(14) 0.40314(15) 0.0195(6) Uani 1.000000 .
H1a H 0.8635(3) 0.42421(14) 0.45545(15) 0.0234(7) Uiso 1.000000 R
H1b H 0.9132(3) 0.41992(14) 0.37562(15) 0.0234(7) Uiso 1.000000 R
C2 C 0.8067(3) 0.52334(15) 0.39704(14) 0.0188(6) Uani 1.000000 .
C3 C 0.8193(4) 0.56252(16) 0.33227(15) 0.0250(6) Uani 1.000000 .
H3 H 0.8331(4) 0.53475(16) 0.28971(15) 0.0300(8) Uiso 1.000000 R
C4 C 0.8118(4) 0.64131(18) 0.33010(18) 0.0324(7) Uani 1.000000 .
H4 H 0.8183(4) 0.66751(18) 0.28585(18) 0.0389(9) Uiso 1.000000 R
C5 C 0.7948(4) 0.68222(17) 0.39238(17) 0.0315(7) Uani 1.000000 .
H5 H 0.7897(4) 0.73639(17) 0.39064(17) 0.0379(9) Uiso 1.000000 R
C6 C 0.7851(4) 0.64483(16) 0.45656(17) 0.0280(7) Uani 1.000000 .
H6 H 0.7750(4) 0.67305(16) 0.49930(17) 0.0336(8) Uiso 1.000000 R
C7 C 0.7903(4) 0.56593(16) 0.45874(15) 0.0222(6) Uani 1.000000 .
H7 H 0.7825(4) 0.54033(16) 0.50316(15) 0.0267(7) Uiso 1.000000 R
C8 C 0.5834(4) 0.40198(17) 0.29299(15) 0.0270(7) Uani 1.000000 .
H8a H 0.4715(15) 0.3720(9) 0.27623(19) 0.0405(10) Uiso 1.000000 GR
H8b H 0.559(3) 0.4557(2) 0.27956(17) 0.0405(10) Uiso 1.000000 GR
H8c H 0.6819(11) 0.3827(10) 0.26964(16) 0.0405(10) Uiso 1.000000 GR
C9 C 0.4901(4) 0.42483(16) 0.41032(15) 0.0230(6) Uani 1.000000 .
H9a H 0.4692(17) 0.4790(3) 0.3984(8) 0.0345(9) Uiso 1.000000 GR
H9b H 0.3770(7) 0.3961(7) 0.3921(7) 0.0345(9) Uiso 1.000000 GR
H9c H 0.5257(11) 0.4187(9) 0.46375(17) 0.0345(9) Uiso 1.000000 GR
C10 C 0.6732(4) 0.31301(16) 0.39472(17) 0.0290(7) Uani 1.000000 .
H10a H 0.705(3) 0.30800(19) 0.44835(17) 0.0435(10) Uiso 1.000000 GR
H10b H 0.5614(9) 0.2836(2) 0.3758(9) 0.0435(10) Uiso 1.000000 GR
H10c H 0.7745(18) 0.2935(3) 0.3732(9) 0.0435(10) Uiso 1.000000 GR

loop_
_atom_site_aniso_label
_atom_site_aniso_U_11
_atom_site_aniso_U_22
_atom_site_aniso_U_33
_atom_site_aniso_U_12
_atom_site_aniso_U_13
_atom_site_aniso_U_23
I1 0.01997(11) 0.01807(10) 0.02433(11) -0.00080(7) 0.00346(8) 0.00693(7)
F1 0.0332(9) 0.0190(8) 0.0262(9) 0.0017(7) 0.0083(7) -0.0042(7)
F2 0.0319(9) 0.0284(9) 0.0152(8) -0.0013(7) 0.0009(7) 0.0006(7)
C11 0.0140(13) 0.0153(13) 0.0221(14) -0.0003(10) 0.0036(11) 0.0060(11)
C12 0.0190(14) 0.0157(13) 0.0197(14) -0.0045(11) 0.0059(11) -0.0033(11)
C13 0.0176(14) 0.0250(14) 0.0130(13) -0.0050(11) 0.0020(10) 0.0002(11)
I2 0.01996(11) 0.01946(10) 0.01647(10) -0.00221(7) 0.00355(7) -0.00283(6)
F3 0.0276(9) 0.0196(8) 0.0242(9) 0.0034(7) 0.0040(7) -0.0023(6)
F4 0.0282(9) 0.0243(8) 0.0167(8) 0.0030(7) -0.0001(7) 0.0028(6)
C14 0.0186(14) 0.0191(13) 0.0183(13) -0.0057(11) 0.0041(11) -0.0047(11)
C15 0.0170(14) 0.0152(13) 0.0222(14) -0.0019(11) 0.0061(11) -0.0002(11)
C16 0.0136(13) 0.0225(14) 0.0168(13) -0.0044(11) 0.0030(10) 0.0033(11)
Br1 0.02301(15) 0.01754(14) 0.01778(14) 0.00296(11) 0.00382(11) 0.00327(10)
O1 0.0342(13) 0.0362(13) 0.0289(12) 0.0057(9) -0.0016(10) 0.0035(10)
C17 0.042(2) 0.0298(17) 0.047(2) 0.0056(15) 0.0049(16) -0.0007(15)
C18 0.0191(15) 0.0284(15) 0.0307(17) 0.0048(12) 0.0001(12) 0.0005(13)
C19 0.038(2) 0.0424(19) 0.0303(18) 0.0027(15) 0.0026(15) -0.0043(15)
N1 0.0180(12) 0.0218(12) 0.0189(12) -0.0029(9) 0.0042(9) -0.0004(9)
C1 0.0126(13) 0.0210(14) 0.0244(14) -0.0010(11) 0.0021(11) -0.0012(11)
C2 0.0118(13) 0.0227(14) 0.0219(14) -0.0024(11) 0.0031(11) 0.0010(11)
C3 0.0192(15) 0.0331(16) 0.0228(15) -0.0087(12) 0.0045(12) -0.0007(13)
C4 0.0276(17) 0.0351(17) 0.0332(18) -0.0070(13) 0.0030(14) 0.0135(14)
C5 0.0223(16) 0.0197(14) 0.052(2) -0.0001(12) 0.0052(15) 0.0042(14)
C6 0.0228(16) 0.0235(15) 0.0383(18) -0.0030(12) 0.0076(13) -0.0044(13)
C7 0.0171(14) 0.0266(15) 0.0229(15) -0.0017(12) 0.0039(11) -0.0001(12)
C8 0.0265(17) 0.0353(17) 0.0192(15) -0.0098(13) 0.0045(12) -0.0052(12)
C9 0.0174(14) 0.0298(15) 0.0232(15) -0.0010(12) 0.0075(11) -0.0032(12)
C10 0.0290(17) 0.0201(14) 0.0401(18) -0.0039(12) 0.0122(14) 0.0002(13)

loop_
_atom_type_symbol
_atom_type_scat_dispersion_real
_atom_type_scat_dispersion_imag
_atom_type_scat_Cromer_Mann_a1
_atom_type_scat_Cromer_Mann_a2
_atom_type_scat_Cromer_Mann_a3
_atom_type_scat_Cromer_Mann_a4
_atom_type_scat_Cromer_Mann_b1
_atom_type_scat_Cromer_Mann_b2
_atom_type_scat_Cromer_Mann_b3
_atom_type_scat_Cromer_Mann_b4
_atom_type_scat_Cromer_Mann_c
_atom_type_scat_source
_atom_type_scat_dispersion_source
Br -0.38188 2.46625 17.17890 5.23580 5.63770 3.98510 2.17230 16.57960 0.26090 41.43280 2.95570 'International Tables Volume C Table 6.1.1.4 (pp. 500-502)' 'Brennan, Cowan, Rev. Sci. Instrum., 1992, 63, 850'
C 0.00313 0.00162 2.31000 1.02000 1.58860 0.86500 20.84390 10.20750 0.56870 51.65120 0.21560 'International Tables Volume C Table 6.1.1.4 (pp. 500-502)' 'Brennan, Cowan, Rev. Sci. Instrum., 1992, 63, 850'
F 0.01756 0.01033 3.53920 2.64120 1.51700 1.02430 10.28250 4.29440 0.26150 26.14760 0.27760 'International Tables Volume C Table 6.1.1.4 (pp. 500-502)' 'Brennan, Cowan, Rev. Sci. Instrum., 1992, 63, 850'
H 0.00000 0.00000 0.49300 0.32291 0.14019 0.04081 10.51090 26.12570 3.14236 57.79970 0.00304 'International Tables Volume C Table 6.1.1.4 (pp. 500-502)' 'Brennan, Cowan, Rev. Sci. Instrum., 1992, 63, 850'
I -0.43777 1.82087 20.14720 18.99490 7.51380 2.27350 4.34700 0.38140 27.76600 66.87760 4.07120 'International Tables Volume C Table 6.1.1.4 (pp. 500-502)' 'Brennan, Cowan, Rev. Sci. Instrum., 1992, 63, 850'
N 0.00612 0.00332 12.21260 3.13220 2.01250 1.16630 0.00570 9.89330 28.99750 0.58260 -11.52900 'International Tables Volume C Table 6.1.1.4 (pp. 500-502)' 'Brennan, Cowan, Rev. Sci. Instrum., 1992, 63, 850'
O 0.01085 0.00610 3.04850 2.28680 1.54630 0.86700 13.27710 5.70110 0.32390 32.90890 0.25080 'International Tables Volume C Table 6.1.1.4 (pp. 500-502)' 'Brennan, Cowan, Rev. Sci. Instrum., 1992, 63, 850'

loop_
_geom_angle_atom_site_label_1
_geom_angle_atom_site_label_2
_geom_angle_atom_site_label_3
_geom_angle
_geom_angle_site_symmetry_1
_geom_angle_site_symmetry_3
_geom_angle_publ_flag
C12 C11 I1 121.52(19) . . ?
C13 C11 I1 121.31(18) 3_656 . ?
C13 C11 C12 117.2(2) 3_656 . ?
C11 C12 F1 120.2(2) . . ?
C13 C12 F1 118.6(2) . . ?
C13 C12 C11 121.2(2) . . ?
C11 C13 F2 119.9(2) 3_656 . ?
C12 C13 F2 118.5(2) . . ?
C12 C13 C11 121.6(2) . 3_656 ?
C15 C14 I2 120.85(19) . . ?
C16 C14 I2 121.99(19) 3_756 . ?
C16 C14 C15 117.2(2) 3_756 . ?
C14 C15 F3 120.0(2) . . ?
C16 C15 F3 118.8(2) . . ?
C16 C15 C14 121.2(2) . . ?
C14 C16 F4 120.2(2) 3_756 . ?
C15 C16 F4 118.2(2) . . ?
C15 C16 C14 121.6(2) . 3_756 ?
H17b C17 H17a 109.5 . . ?
H17c C17 H17a 109.5 . . ?
H17c C17 H17b 109.5 . . ?
C18 C17 H17a 109.5 . . ?
C18 C17 H17b 109.5 . . ?
C18 C17 H17c 109.5 . . ?
C17 C18 O1 121.7(3) . . ?
C19 C18 O1 122.2(3) . . ?
C19 C18 C17 116.0(3) . . ?
H19a C19 C18 109.5 . . ?
H19b C19 C18 109.5 . . ?
H19b C19 H19a 109.5 . . ?
H19c C19 C18 109.5 . . ?
H19c C19 H19a 109.5 . . ?
H19c C19 H19b 109.5 . . ?
C8 N1 C1 111.6(2) . . ?
C9 N1 C1 110.7(2) . . ?
C9 N1 C8 109.5(2) . . ?
C10 N1 C1 107.4(2) . . ?
C10 N1 C8 109.1(2) . . ?
C10 N1 C9 108.6(2) . . ?
H1a C1 N1 108.52(13) . . ?
H1b C1 N1 108.52(13) . . ?
H1b C1 H1a 107.5 . . ?
C2 C1 N1 115.0(2) . . ?
C2 C1 H1a 108.52(14) . . ?
C2 C1 H1b 108.52(14) . . ?
C3 C2 C1 122.5(2) . . ?
C7 C2 C1 119.1(2) . . ?
C7 C2 C3 118.3(2) . . ?
H3 C3 C2 119.84(16) . . ?
C4 C3 C2 120.3(3) . . ?
C4 C3 H3 119.84(18) . . ?
H4 C4 C3 119.94(18) . . ?
C5 C4 C3 120.1(3) . . ?
C5 C4 H4 119.94(18) . . ?
H5 C5 C4 119.83(18) . . ?
C6 C5 C4 120.3(3) . . ?
C6 C5 H5 119.83(18) . . ?
H6 C6 C5 120.13(18) . . ?
C7 C6 C5 119.7(3) . . ?
C7 C6 H6 120.13(18) . . ?
C6 C7 C2 121.2(3) . . ?
H7 C7 C2 119.40(16) . . ?
H7 C7 C6 119.40(18) . . ?
H8a C8 N1 109.5 . . ?
H8b C8 N1 109.5 . . ?
H8b C8 H8a 109.5 . . ?
H8c C8 N1 109.5 . . ?
H8c C8 H8a 109.5 . . ?
H8c C8 H8b 109.5 . . ?
H9a C9 N1 109.5 . . ?
H9b C9 N1 109.5 . . ?
H9b C9 H9a 109.5 . . ?
H9c C9 N1 109.5 . . ?
H9c C9 H9a 109.5 . . ?
H9c C9 H9b 109.5 . . ?
H10a C10 N1 109.5 . . ?
H10b C10 N1 109.5 . . ?
H10b C10 H10a 109.5 . . ?
H10c C10 N1 109.5 . . ?
H10c C10 H10a 109.5 . . ?
H10c C10 H10b 109.5 . . ?

loop_
_geom_bond_atom_site_label_1
_geom_bond_atom_site_label_2
_geom_bond_distance
_geom_bond_site_symmetry_2
_geom_bond_publ_flag
I1 C11 2.099(2) . ?
F1 C12 1.347(3) . ?
F2 C13 1.350(3) . ?
C11 C12 1.379(3) . ?
C11 C13 1.383(4) 3_656 ?
C12 C13 1.372(4) . ?
I2 C14 2.095(2) . ?
F3 C15 1.346(3) . ?
F4 C16 1.349(3) . ?
C14 C15 1.385(4) . ?
C14 C16 1.381(4) 3_756 ?
C15 C16 1.376(4) . ?
O1 C18 1.211(3) . ?
C17 H17a 0.9800 . ?
C17 H17b 0.9800 . ?
C17 H17c 0.9800 . ?
C17 C18 1.501(4) . ?
C18 C19 1.493(4) . ?
C19 H19a 0.9800 . ?
C19 H19b 0.9800 . ?
C19 H19c 0.9800 . ?
N1 C1 1.522(3) . ?
N1 C8 1.495(3) . ?
N1 C9 1.498(3) . ?
N1 C10 1.497(3) . ?
C1 H1a 0.9900 . ?
C1 H1b 0.9900 . ?
C1 C2 1.504(4) . ?
C2 C3 1.403(4) . ?
C2 C7 1.392(4) . ?
C3 H3 0.9500 . ?
C3 C4 1.382(4) . ?
C4 H4 0.9500 . ?
C4 C5 1.386(4) . ?
C5 H5 0.9500 . ?
C5 C6 1.373(4) . ?
C6 H6 0.9500 . ?
C6 C7 1.383(4) . ?
C7 H7 0.9500 . ?
C8 H8a 0.9800 . ?
C8 H8b 0.9800 . ?
C8 H8c 0.9800 . ?
C9 H9a 0.9800 . ?
C9 H9b 0.9800 . ?
C9 H9c 0.9800 . ?
C10 H10a 0.9800 . ?
C10 H10b 0.9800 . ?
C10 H10c 0.9800 . ?

loop_
_geom_torsion_atom_site_label_1
_geom_torsion_atom_site_label_2
_geom_torsion_atom_site_label_3
_geom_torsion_atom_site_label_4
_geom_torsion
_geom_torsion_site_symmetry_1
_geom_torsion_site_symmetry_2
_geom_torsion_site_symmetry_3
_geom_torsion_site_symmetry_4
_geom_torsion_publ_flag
I1 C11 C12 F1 -0.7(2) . . . . ?
I1 C11 C12 C13 179.07(19) . . . . ?
I1 C11 C13 F2 1.6(2) . . 3_656 3_656 ?
I1 C11 C13 C12 -179.07(19) . . 3_656 3_656 ?
F1 C12 C11 C13 -179.9(2) . . . 3_656 ?
F1 C12 C13 F2 0.5(3) . . . . ?
F1 C12 C13 C11 179.9(2) . . . 3_656 ?
F2 C13 C11 C12 179.3(2) . . 3_656 3_656 ?
F2 C13 C12 C11 -179.3(2) . . . . ?
C11 C12 C13 C11 0.1(2) . . . 3_656 ?
C11 C13 C12 C11 0.1(3) 3_656 . . . ?
I2 C14 C15 F3 0.1(2) . . . . ?
I2 C14 C15 C16 179.40(19) . . . . ?
I2 C14 C16 F4 -0.9(2) . . 3_756 3_756 ?
I2 C14 C16 C15 -179.4(2) . . 3_756 3_756 ?
F3 C15 C14 C16 -179.8(2) . . . 3_756 ?
F3 C15 C16 F4 -1.6(3) . . . . ?
F3 C15 C16 C14 179.8(2) . . . 3_756 ?
F4 C16 C14 C15 -179.1(2) . . 3_756 3_756 ?
F4 C16 C15 C14 179.1(2) . . . . ?
C14 C15 C16 C14 0.6(2) . . . 3_756 ?
C14 C16 C15 C14 0.6(2) 3_756 . . . ?
N1 C1 C2 C3 -83.7(3) . . . . ?
N1 C1 C2 C7 99.4(2) . . . . ?
C1 C2 C3 C4 -178.2(3) . . . . ?
C1 C2 C7 C6 177.5(2) . . . . ?
C2 C3 C4 C5 1.0(3) . . . . ?
C2 C7 C6 C5 0.6(3) . . . . ?
C3 C4 C5 C6 -0.0(4) . . . . ?
C4 C5 C6 C7 -0.8(3) . . . . ?
